data_2202557
loop_
_publ_author_name
'Thamotharan, S.'
'Parthasarathi, V.'
'Gupta, P.'
'Jindal, D. P.'
'Piplani, P.'
'Linden, Anthony'

_publ_section_title
;
 <i>N,N</i>-Dimethyl-2-(2-naphthyloxy)acetamide monohydrate
;
_journal_issue 8
_journal_name_full 'Acta Crystallographica Section E'
_journal_page_first o1120
_journal_page_last o1122
_journal_paper_doi 10.1107/S1600536803014739
_journal_volume 59
_journal_year 2003
_chemical_formula_iupac 'C14 H15 N O2, H2 O'
_chemical_formula_moiety 'C14 H15 N O2, H2 O'
_chemical_formula_sum 'C14 H17 N O3'
_chemical_formula_weight 247.29
_chemical_name_systematic
;
N,N-dimethyl-2-(2-naphthyloxy)acetamide monohydrate
;
_space_group_IT_number 15
_symmetry_cell_setting monoclinic
_symmetry_space_group_name_Hall '-C 2yc'
_symmetry_space_group_name_H-M 'C 1 2/c 1'
_atom_sites_solution_hydrogens geom
_atom_sites_solution_primary direct
_atom_sites_solution_secondary difmap
_audit_creation_method SHELXL-97
_cell_angle_alpha 90.00
_cell_angle_beta 97.4569(5)
_cell_angle_gamma 90.00
_cell_formula_units_Z 8
_cell_length_a 51.8464(6)
_cell_length_b 5.91340(10)
_cell_length_c 8.31120(10)
_cell_measurement_reflns_used 3163
_cell_measurement_temperature 160(2)
_cell_measurement_theta_max 27.5
_cell_measurement_theta_min 2.0
_cell_volume 2526.57(6)
_computing_cell_refinement 'DENZO--SMN (Otwinowski & Minor, 1997)'
_computing_data_collection 'COLLECT (Nonius, 2000)'
_computing_data_reduction 'DENZO--SMN and SCALEPACK (Otwinowski & Minor, 1997)'
_computing_molecular_graphics 'ORTEP-3 (Version 1.07; Farrugia, 1997)'
_computing_publication_material 'SHELXL97 and PLATON (Spek, 2003)'
_computing_structure_refinement 'SHELXL97 (Sheldrick, 1997)'
_computing_structure_solution 'SHELXS97 (Sheldrick, 1997)'
_diffrn_ambient_temperature 160(2)
_diffrn_detector_area_resol_mean 9
_diffrn_measured_fraction_theta_full 0.997
_diffrn_measured_fraction_theta_max 0.997
_diffrn_measurement_device_type 'Nonius KappaCCD'
_diffrn_measurement_method '\f and \w scans with \k offsets'
_diffrn_radiation_monochromator 'horizontally mounted graphite crystal'
_diffrn_radiation_source 'Nonius FR591 sealed tube generator'
_diffrn_radiation_type 'Mo K\a'
_diffrn_radiation_wavelength 0.71073
_diffrn_reflns_av_R_equivalents 0.0560
_diffrn_reflns_av_sigmaI/netI 0.0332
_diffrn_reflns_limit_h_max 66
_diffrn_reflns_limit_h_min 0
_diffrn_reflns_limit_k_max 7
_diffrn_reflns_limit_k_min 0
_diffrn_reflns_limit_l_max 10
_diffrn_reflns_limit_l_min -10
_diffrn_reflns_number 26182
_diffrn_reflns_theta_full 27.48
_diffrn_reflns_theta_max 27.48
_diffrn_reflns_theta_min 2.38
_diffrn_standards_decay_% 0
_diffrn_standards_number 0
_exptl_absorpt_coefficient_mu 0.091
_exptl_absorpt_correction_type none
_exptl_crystal_colour colourless
_exptl_crystal_density_diffrn 1.300
_exptl_crystal_density_method 'not measured'
_exptl_crystal_description plate
_exptl_crystal_F_000 1056
_exptl_crystal_size_max 0.25
_exptl_crystal_size_mid 0.23
_exptl_crystal_size_min 0.05
_refine_diff_density_max 0.316
_refine_diff_density_min -0.506
_refine_ls_extinction_method none
_refine_ls_goodness_of_fit_ref 1.073
_refine_ls_hydrogen_treatment constr
_refine_ls_matrix_type full
_refine_ls_number_parameters 176
_refine_ls_number_reflns 2900
_refine_ls_number_restraints 9
_refine_ls_restrained_S_all 1.074
_refine_ls_R_factor_all 0.0949
_refine_ls_R_factor_gt 0.0660
_refine_ls_shift/su_max <0.001
_refine_ls_shift/su_mean 0.000
_refine_ls_structure_factor_coef Fsqd
_refine_ls_weighting_details 'calc w = 1/[\s^2^(Fo^2^)+(0.1228P)^2^+1.8212P] where P = (Fo^2^+2Fc^2^)/3'
_refine_ls_weighting_scheme calc
_refine_ls_wR_factor_gt 0.1887
_refine_ls_wR_factor_ref 0.2129
_reflns_number_gt 2033
_reflns_number_total 2900
_reflns_threshold_expression I>2\s(I)
_cod_data_source_file cv6205.cif
_cod_data_source_block I
_cod_original_sg_symbol_H-M 'C 2/c'
_cod_database_code 2202557
_cod_database_fobs_code 2202557
_cod_depositor_comments
;
 Marking attached hydrogen atoms.

 Antanas Vaitkus,
 2017-03-21
;

loop_
_symmetry_equiv_pos_as_xyz
'x, y, z'
'-x, y, -z+1/2'
'x+1/2, y+1/2, z'
'-x+1/2, y+1/2, -z+1/2'
'-x, -y, -z'
'x, -y, z-1/2'
'-x+1/2, -y+1/2, -z'
'x+1/2, -y+1/2, z-1/2'

loop_
_atom_site_label
_atom_site_fract_x
_atom_site_fract_y
_atom_site_fract_z
_atom_site_U_iso_or_equiv
_atom_site_adp_type
_atom_site_calc_flag
_atom_site_refinement_flags
_atom_site_occupancy
_atom_site_disorder_assembly
_atom_site_disorder_group
_atom_site_type_symbol
_atom_site_attached_hydrogens
O1W 0.01238(5) 0.3550(6) 0.4068(3) 0.1117(10) Uani d . 1 . . O 2
O11 0.11030(3) 0.3794(2) 0.34226(17) 0.0376(4) Uani d . 1 A . O 0
O13 0.06324(3) 0.4884(4) 0.3929(2) 0.0696(7) Uani d . 1 . . O 0
N14 0.06121(3) 0.8063(4) 0.2406(2) 0.0471(5) Uani d D 1 . . N 0
C1 0.15052(4) 0.4398(3) 0.2256(2) 0.0294(4) Uani d . 1 . . C 0
H1 0.1444 0.5782 0.1764 0.035 Uiso calc R 1 . . H 0
C2 0.13482(4) 0.3167(3) 0.3140(2) 0.0314(5) Uani d . 1 . . C 0
C3 0.14362(4) 0.1083(3) 0.3847(2) 0.0346(5) Uani d . 1 . . C 0
H3 0.1327 0.0246 0.4461 0.042 Uiso calc R 1 . . H 0
C4 0.16753(4) 0.0264(3) 0.3656(2) 0.0346(5) Uani d . 1 . . C 0
H4 0.1730 -0.1152 0.4123 0.042 Uiso calc R 1 . . H 0
C5 0.20995(4) 0.0742(4) 0.2571(2) 0.0368(5) Uani d . 1 . . C 0
H5 0.2160 -0.0666 0.3023 0.044 Uiso calc R 1 . . H 0
C6 0.22581(4) 0.2012(4) 0.1739(3) 0.0397(5) Uani d . 1 . . C 0
H6 0.2428 0.1484 0.1622 0.048 Uiso calc R 1 . . H 0
C7 0.21721(4) 0.4089(4) 0.1058(2) 0.0365(5) Uani d . 1 . . C 0
H7 0.2284 0.4960 0.0481 0.044 Uiso calc R 1 . . H 0
C8 0.19275(4) 0.4874(3) 0.1219(2) 0.0321(5) Uani d . 1 . . C 0
H8 0.1871 0.6284 0.0750 0.038 Uiso calc R 1 . . H 0
C9 0.17580(4) 0.3604(3) 0.2079(2) 0.0286(4) Uani d . 1 . . C 0
C10 0.18455(4) 0.1495(3) 0.2768(2) 0.0306(5) Uani d . 1 . . C 0
C12 0.10027(4) 0.5807(4) 0.2638(3) 0.0367(5) Uani d . 1 . . C 0
H121 0.0999 0.5655 0.1449 0.044 Uiso calc R 1 A . H 0
H122 0.1116 0.7105 0.3008 0.044 Uiso calc R 1 . . H 0
C13 0.07297(4) 0.6209(4) 0.3045(3) 0.0444(6) Uani d . 1 A . C 0
C15 0.07305(5) 0.9577(4) 0.1321(3) 0.0522(6) Uani d D 1 A . C 0
H151 0.0902 1.0052 0.1842 0.078 Uiso calc R 1 . . H 0
H152 0.0620 1.0910 0.1086 0.078 Uiso calc R 1 . . H 0
H153 0.0749 0.8785 0.0306 0.078 Uiso calc R 1 . . H 0
C16A 0.03528(12) 0.884(2) 0.2714(10) 0.054(2) Uani d PDU 0.67(3) A 1 C 0
H161 0.0230 0.8702 0.1718 0.081 Uiso calc PR 0.67(3) A 1 H 0
H162 0.0363 1.0426 0.3061 0.081 Uiso calc PR 0.67(3) A 1 H 0
H163 0.0293 0.7911 0.3569 0.081 Uiso calc PR 0.67(3) A 1 H 0
C16B 0.03275(10) 0.793(5) 0.238(3) 0.059(4) Uani d PDU 0.33(3) A 2 C 0
H164 0.0249 0.7330 0.1327 0.089 Uiso calc PR 0.33(3) A 2 H 0
H165 0.0258 0.9438 0.2540 0.089 Uiso calc PR 0.33(3) A 2 H 0
H166 0.0287 0.6920 0.3246 0.089 Uiso calc PR 0.33(3) A 2 H 0

loop_
_atom_site_aniso_label
_atom_site_aniso_U_11
_atom_site_aniso_U_22
_atom_site_aniso_U_33
_atom_site_aniso_U_12
_atom_site_aniso_U_13
_atom_site_aniso_U_23
O1W 0.0858(18) 0.153(3) 0.097(2) -0.0053(17) 0.0133(15) 0.0178(18)
O11 0.0360(8) 0.0416(9) 0.0363(8) -0.0037(6) 0.0087(6) 0.0023(6)
O13 0.0365(9) 0.1130(17) 0.0610(12) 0.0070(9) 0.0131(8) 0.0377(12)
N14 0.0368(10) 0.0627(13) 0.0410(11) 0.0096(9) 0.0020(8) -0.0052(9)
C1 0.0357(10) 0.0261(9) 0.0258(9) -0.0014(8) 0.0021(8) 0.0005(7)
C2 0.0357(10) 0.0319(10) 0.0263(9) -0.0045(8) 0.0027(8) -0.0040(8)
C3 0.0446(12) 0.0320(11) 0.0273(10) -0.0106(9) 0.0046(8) 0.0012(8)
C4 0.0506(12) 0.0262(10) 0.0256(9) -0.0026(9) -0.0006(9) 0.0005(8)
C5 0.0448(12) 0.0322(11) 0.0314(10) 0.0073(9) -0.0026(9) -0.0024(8)
C6 0.0363(11) 0.0457(13) 0.0366(11) 0.0069(9) 0.0026(9) -0.0055(9)
C7 0.0371(11) 0.0414(12) 0.0315(10) -0.0034(9) 0.0065(8) -0.0023(9)
C8 0.0396(11) 0.0297(10) 0.0265(9) 0.0005(8) 0.0029(8) 0.0014(8)
C9 0.0361(10) 0.0270(10) 0.0222(9) -0.0010(8) 0.0022(7) -0.0026(7)
C10 0.0411(11) 0.0269(10) 0.0228(9) -0.0004(8) 0.0002(8) -0.0034(7)
C12 0.0365(11) 0.0384(12) 0.0355(11) -0.0029(9) 0.0061(9) -0.0033(9)
C13 0.0336(11) 0.0680(16) 0.0310(11) -0.0012(11) 0.0015(9) -0.0023(11)
C15 0.0491(14) 0.0439(14) 0.0619(16) 0.0024(11) 0.0003(12) -0.0028(12)
C16A 0.037(2) 0.074(5) 0.049(3) 0.011(2) 0.002(2) -0.008(3)
C16B 0.046(5) 0.060(10) 0.071(8) 0.010(4) 0.003(5) -0.008(6)

loop_
_atom_type_symbol
_atom_type_description
_atom_type_scat_dispersion_real
_atom_type_scat_dispersion_imag
_atom_type_scat_source
C C 0.0033 0.0016 'International Tables Vol C Tables 4.2.6.8 and 6.1.1.4'
H H 0.0000 0.0000 'International Tables Vol C Tables 4.2.6.8 and 6.1.1.4'
N N 0.0061 0.0033 'International Tables Vol C Tables 4.2.6.8 and 6.1.1.4'
O O 0.0106 0.0060 'International Tables Vol C Tables 4.2.6.8 and 6.1.1.4'

loop_
_geom_angle_atom_site_label_1
_geom_angle_atom_site_label_2
_geom_angle_atom_site_label_3
_geom_angle
C2 O11 C12 116.03(15)
C13 N14 C15 122.93(19)
C13 N14 C16A 124.6(5)
C15 N14 C16A 112.4(5)
C13 N14 C16B 111.5(9)
C15 N14 C16B 121.6(7)
C2 C1 C9 119.99(18)
C2 C1 H1 120.0
C9 C1 H1 120.0
O11 C2 C1 125.04(18)
O11 C2 C3 114.84(17)
C1 C2 C3 120.12(18)
C4 C3 C2 120.79(18)
C4 C3 H3 119.6
C2 C3 H3 119.6
C3 C4 C10 120.99(18)
C3 C4 H4 119.5
C10 C4 H4 119.5
C6 C5 C10 120.95(19)
C6 C5 H5 119.5
C10 C5 H5 119.5
C5 C6 C7 120.38(19)
C5 C6 H6 119.8
C7 C6 H6 119.8
C8 C7 C6 120.44(19)
C8 C7 H7 119.8
C6 C7 H7 119.8
C7 C8 C9 120.70(18)
C7 C8 H8 119.7
C9 C8 H8 119.7
C1 C9 C8 121.24(17)
C1 C9 C10 119.98(17)
C8 C9 C10 118.77(18)
C5 C10 C9 118.75(18)
C5 C10 C4 123.14(18)
C9 C10 C4 118.09(18)
O11 C12 C13 108.97(17)
O11 C12 H121 109.9
C13 C12 H121 109.9
O11 C12 H122 109.9
C13 C12 H122 109.9
H121 C12 H122 108.3
O13 C13 N14 124.2(2)
O13 C13 C12 120.1(2)
N14 C13 C12 115.6(2)
N14 C15 H151 109.5
N14 C15 H152 109.5
H151 C15 H152 109.5
N14 C15 H153 109.5
H151 C15 H153 109.5
H152 C15 H153 109.5
N14 C16A H161 109.5
N14 C16A H162 109.5
N14 C16A H163 109.5
N14 C16B H164 109.5
N14 C16B H165 109.5
H164 C16B H165 109.5
N14 C16B H166 109.5
H164 C16B H166 109.5
H165 C16B H166 109.5

loop_
_geom_bond_atom_site_label_1
_geom_bond_atom_site_label_2
_geom_bond_site_symmetry_2
_geom_bond_distance
_geom_bond_publ_flag
O11 C2 . 1.373(2) ?
O11 C12 . 1.423(3) ?
O13 C13 . 1.227(3) ?
N14 C13 . 1.331(3) ?
N14 C15 . 1.461(3) ?
N14 C16A . 1.474(3) ?
N14 C16B . 1.475(4) ?
C1 C2 . 1.374(3) ?
C1 C9 . 1.418(3) ?
C1 H1 . 0.9500 ?
C2 C3 . 1.415(3) ?
C3 C4 . 1.359(3) ?
C3 H3 . 0.9500 ?
C4 C10 . 1.422(3) ?
C4 H4 . 0.9500 ?
C5 C6 . 1.366(3) ?
C5 C10 . 1.420(3) ?
C5 H5 . 0.9500 ?
C6 C7 . 1.401(3) ?
C6 H6 . 0.9500 ?
C7 C8 . 1.373(3) ?
C7 H7 . 0.9500 ?
C8 C9 . 1.418(3) ?
C8 H8 . 0.9500 ?
C9 C10 . 1.422(3) ?
C12 C13 . 1.516(3) ?
C12 H121 . 0.9900 ?
C12 H122 . 0.9900 ?
C15 H151 . 0.9800 ?
C15 H152 . 0.9800 ?
C15 H153 . 0.9800 ?
C16A H161 . 0.9800 ?
C16A H162 . 0.9800 ?
C16A H163 . 0.9800 ?
C16B H164 . 0.9800 ?
C16B H165 . 0.9800 ?
C16B H166 . 0.9800 ?

loop_
_geom_hbond_atom_site_label_D
_geom_hbond_atom_site_label_H
_geom_hbond_atom_site_label_A
_geom_hbond_site_symmetry_A
_geom_hbond_distance_DH
_geom_hbond_distance_HA
_geom_hbond_distance_DA
_geom_hbond_angle_DHA
_geom_hbond_publ_flag
C15 H153 O13 6_565 0.98 2.49 3.302(3) 140 yes
C16A H161 O1W 6_565 0.98 2.57 3.414(12) 144 yes
C16A H162 O1W 1_565 0.98 2.43 3.283(12) 145 yes
C16B H164 O1W 6_565 0.98 1.98 2.95(2) 172 no
C4 H4 Cg2 6_556 0.95 2.75 3.519(2) 139 yes
C8 H8 Cg1 6_565 0.95 2.70 3.440(2) 136 yes

loop_
_geom_torsion_atom_site_label_1
_geom_torsion_atom_site_label_2
_geom_torsion_atom_site_label_3
_geom_torsion_atom_site_label_4
_geom_torsion
C12 O11 C2 C1 4.2(3)
C12 O11 C2 C3 -175.98(16)
C9 C1 C2 O11 178.49(17)
C9 C1 C2 C3 -1.3(3)
O11 C2 C3 C4 179.83(17)
C1 C2 C3 C4 -0.4(3)
C2 C3 C4 C10 1.2(3)
C10 C5 C6 C7 -0.2(3)
C5 C6 C7 C8 0.0(3)
C6 C7 C8 C9 0.1(3)
C2 C1 C9 C8 -177.87(17)
C2 C1 C9 C10 2.2(3)
C7 C8 C9 C1 179.87(18)
C7 C8 C9 C10 -0.2(3)
C6 C5 C10 C9 0.2(3)
C6 C5 C10 C4 -178.42(18)
C1 C9 C10 C5 179.98(17)
C8 C9 C10 C5 0.0(3)
C1 C9 C10 C4 -1.4(3)
C8 C9 C10 C4 178.67(16)
C3 C4 C10 C5 178.31(18)
C3 C4 C10 C9 -0.3(3)
C2 O11 C12 C13 178.56(16)
C15 N14 C13 O13 -178.3(2)
C16A N14 C13 O13 2.5(7)
C16B N14 C13 O13 -20.6(12)
C15 N14 C13 C12 2.6(3)
C16A N14 C13 C12 -176.6(6)
C16B N14 C13 C12 160.4(12)
O11 C12 C13 O13 0.1(3)
O11 C12 C13 N14 179.19(18)
